data_4119215
loop_
_publ_author_name
'Akihito Konishi'
'Yasukazu Hirao'
'Kouzou Matsumoto'
'Hiroyuki Kurata'
'Ryohei Kishi'
'Yasuteru Shigeta'
'Masayoshi Nakano'
'Kazuya Tokunaga'
'Kenji Kamada'
'Takashi Kubo'

_publ_section_title
;
 Synthesis and Characterization of Quarteranthene: Elucidating the
 Characteristics of the Edge State of Graphene Nanoribbons at the
 Molecular Level
;
_journal_name_full 'Journal of the American Chemical Society'
_journal_page_first 1430
_journal_page_last 1437
_journal_paper_doi 10.1021/ja309599m
_journal_volume 135
_journal_year 2013
_chemical_formula_sum 'C94 H74'
_chemical_formula_weight 1203.53
_chemical_name_common quarteranthene
_chemical_name_systematic
; 
 ? 
;
_space_group_IT_number 14
_symmetry_cell_setting monoclinic
_symmetry_Int_Tables_number 14
_symmetry_space_group_name_Hall '-P 2yn'
_symmetry_space_group_name_H-M 'P 1 21/n 1'
_atom_sites_solution_hydrogens geom
_atom_sites_solution_primary direct
_atom_sites_solution_secondary difmap
_audit_creation_method SHELXL-97
_cell_angle_alpha 90.00
_cell_angle_beta 96.9458(17)
_cell_angle_gamma 90.00
_cell_formula_units_Z 4
_cell_length_a 9.3333(7)
_cell_length_b 36.817(2)
_cell_length_c 19.2308(14)
_cell_measurement_reflns_used 17220
_cell_measurement_temperature 200(2)
_cell_measurement_theta_max 54.8
_cell_measurement_theta_min 6.1
_cell_volume 6559.7(8)
_computing_cell_refinement PROCESS-AUTO
_computing_data_collection PROCESS-AUTO
_computing_data_reduction 'teXsan Ver. 2.0'
_computing_publication_material 'teXsan Ver. 2.0'
_computing_structure_refinement SHELXL97
_computing_structure_solution directMethod
_diffrn_ambient_temperature 200(2)
_diffrn_measured_fraction_theta_full 0.996
_diffrn_measured_fraction_theta_max 0.996
_diffrn_measurement_device_type 'Rigaku RAXIS-RAPID Imaging Plate'
_diffrn_measurement_method \w
_diffrn_radiation_monochromator graphite
_diffrn_radiation_source 'fine-focus sealed tube'
_diffrn_radiation_type MoK\a
_diffrn_radiation_wavelength 0.71075
_diffrn_reflns_av_R_equivalents 0.1744
_diffrn_reflns_av_sigmaI/netI 0.1489
_diffrn_reflns_limit_h_max 12
_diffrn_reflns_limit_h_min -12
_diffrn_reflns_limit_k_max 47
_diffrn_reflns_limit_k_min -47
_diffrn_reflns_limit_l_max 24
_diffrn_reflns_limit_l_min -22
_diffrn_reflns_number 64344
_diffrn_reflns_theta_full 27.45
_diffrn_reflns_theta_max 27.45
_diffrn_reflns_theta_min 3.05
_exptl_absorpt_coefficient_mu 0.069
_exptl_absorpt_correction_T_max 0.9932
_exptl_absorpt_correction_T_min 0.9864
_exptl_absorpt_correction_type none
_exptl_crystal_colour black
_exptl_crystal_density_diffrn 1.219
_exptl_crystal_description prism
_exptl_crystal_F_000 2552
_exptl_crystal_size_max 0.20
_exptl_crystal_size_mid 0.20
_exptl_crystal_size_min 0.10
_refine_diff_density_max 0.244
_refine_diff_density_min -0.195
_refine_diff_density_rms 0.048
_refine_ls_extinction_method none
_refine_ls_goodness_of_fit_ref 0.963
_refine_ls_hydrogen_treatment noref
_refine_ls_matrix_type full
_refine_ls_number_parameters 931
_refine_ls_number_reflns 14923
_refine_ls_number_restraints 0
_refine_ls_restrained_S_all 0.963
_refine_ls_R_factor_all 0.2470
_refine_ls_R_factor_gt 0.0853
_refine_ls_shift/su_max 0.084
_refine_ls_shift/su_mean 0.002
_refine_ls_structure_factor_coef Fsqd
_refine_ls_weighting_details 'calc w=1/[\s^2^(Fo^2^)+(0.1000P)^2^+0.0000P] where P=(Fo^2^+2Fc^2^)/3'
_refine_ls_weighting_scheme calc
_refine_ls_wR_factor_gt 0.1836
_refine_ls_wR_factor_ref 0.2493
_reflns_number_gt 4981
_reflns_number_total 14923
_reflns_threshold_expression >2sigma(I)
_cod_data_source_file ja309599m_si_002.cif
_cod_data_source_block 3a
_cod_original_cell_volume 6559.6(8)
_cod_original_sg_symbol_H-M 'P 21/n '
_cod_database_code 4119215

loop_
_symmetry_equiv_pos_as_xyz
'x, y, z'
'-x+1/2, y+1/2, -z+1/2'
'-x, -y, -z'
'x-1/2, -y-1/2, z-1/2'

loop_
_atom_site_label
_atom_site_type_symbol
_atom_site_fract_x
_atom_site_fract_y
_atom_site_fract_z
_atom_site_U_iso_or_equiv
_atom_site_adp_type
_atom_site_occupancy
_atom_site_symmetry_multiplicity
_atom_site_calc_flag
_atom_site_refinement_flags
_atom_site_disorder_assembly
_atom_site_disorder_group
C1 C -0.0105(2) 0.19244(5) 0.82274(11) 0.0544(6) Uani 1 1 d . . .
C2 C 0.0860(2) 0.16506(5) 0.80431(11) 0.0548(6) Uani 1 1 d . . .
C3 C 0.1881(2) 0.17228(5) 0.75702(11) 0.0583(7) Uani 1 1 d . . .
H1 H 0.1951 0.1963 0.7396 0.070 Uiso 1 1 calc R . .
C4 C 0.2779(2) 0.14570(5) 0.73529(10) 0.0535(6) Uani 1 1 d . A .
C5 C 0.2680(2) 0.11059(5) 0.76223(10) 0.0535(6) Uani 1 1 d . . .
H2 H 0.3282 0.0920 0.7473 0.064 Uiso 1 1 calc R . .
C6 C 0.1720(2) 0.10191(5) 0.81055(10) 0.0482(6) Uani 1 1 d . . .
C7 C 0.0820(2) 0.12925(5) 0.83329(10) 0.0487(6) Uani 1 1 d . . .
C8 C -0.0091(2) 0.12182(5) 0.88620(10) 0.0491(6) Uani 1 1 d . . .
C9 C -0.1041(2) 0.14943(5) 0.90541(10) 0.0516(6) Uani 1 1 d . . .
C10 C -0.1941(2) 0.14289(5) 0.95853(10) 0.0495(6) Uani 1 1 d . . .
C11 C -0.2957(2) 0.16938(5) 0.97179(10) 0.0544(6) Uani 1 1 d . . .
H3 H -0.3566 0.1648 1.0070 0.065 Uiso 1 1 calc R . .
C12 C -0.3107(2) 0.20213(5) 0.93537(10) 0.0561(6) Uani 1 1 d . . .
C13 C -0.2162(2) 0.20903(5) 0.88622(11) 0.0589(7) Uani 1 1 d . . .
H4 H -0.2236 0.2315 0.8619 0.071 Uiso 1 1 calc R . .
C14 C -0.1099(2) 0.18401(5) 0.87110(10) 0.0514(6) Uani 1 1 d . . .
C15 C -0.0066(2) 0.08708(5) 0.91807(10) 0.0484(6) Uani 1 1 d . . .
C16 C 0.0784(2) 0.05870(5) 0.89406(9) 0.0455(6) Uani 1 1 d . . .
C17 C 0.1646(2) 0.06547(5) 0.83920(10) 0.0492(6) Uani 1 1 d . . .
C18 C 0.2436(2) 0.03615(5) 0.81574(10) 0.0541(6) Uani 1 1 d . . .
H5 H 0.2997 0.0401 0.7784 0.065 Uiso 1 1 calc R . .
C19 C 0.2422(2) 0.00227(5) 0.84503(10) 0.0516(6) Uani 1 1 d . . .
H6 H 0.2965 -0.0167 0.8274 0.062 Uiso 1 1 calc R . .
C20 C 0.1611(2) -0.00491(5) 0.90105(10) 0.0483(6) Uani 1 1 d . . .
C21 C 0.0789(2) 0.02332(5) 0.92600(10) 0.0455(6) Uani 1 1 d . . .
C22 C -0.00146(19) 0.01730(5) 0.98366(10) 0.0454(6) Uani 1 1 d . . .
C23 C -0.0842(2) 0.04602(5) 1.00891(10) 0.0477(6) Uani 1 1 d . . .
C24 C -0.1640(2) 0.04010(5) 1.06607(10) 0.0467(6) Uani 1 1 d . . .
C25 C -0.2454(2) 0.06932(5) 1.08832(10) 0.0525(6) Uani 1 1 d . . .
H7 H -0.2967 0.0660 1.1276 0.063 Uiso 1 1 calc R . .
C26 C -0.2525(2) 0.10197(5) 1.05518(10) 0.0537(6) Uani 1 1 d . . .
H8 H -0.3091 0.1208 1.0718 0.064 Uiso 1 1 calc R . .
C27 C -0.1785(2) 0.10883(5) 0.99686(10) 0.0478(6) Uani 1 1 d . . .
C28 C -0.0908(2) 0.08080(5) 0.97464(10) 0.0469(6) Uani 1 1 d . . .
C29 C -0.0058(2) 0.23002(5) 0.79398(11) 0.0584(6) Uani 1 1 d . . .
C30 C -0.0549(2) 0.23763(5) 0.72387(11) 0.0602(7) Uani 1 1 d . . .
C31 C -0.0505(2) 0.27335(6) 0.70001(12) 0.0681(7) Uani 1 1 d . . .
H9 H -0.0831 0.2783 0.6522 0.082 Uiso 1 1 calc R . .
C32 C -0.0009(2) 0.30169(5) 0.74284(13) 0.0712(7) Uani 1 1 d . . .
C33 C 0.0484(2) 0.29399(6) 0.81230(13) 0.0727(8) Uani 1 1 d . . .
H10 H 0.0851 0.3131 0.8425 0.087 Uiso 1 1 calc R . .
C34 C 0.0454(2) 0.25880(5) 0.83874(12) 0.0637(7) Uani 1 1 d . . .
C35 C -0.1165(3) 0.20838(6) 0.67366(12) 0.0766(8) Uani 1 1 d . . .
H11 H -0.1877 0.2191 0.6379 0.115 Uiso 1 1 calc R . .
H12 H -0.1633 0.1897 0.6995 0.115 Uiso 1 1 calc R . .
H13 H -0.0386 0.1973 0.6511 0.115 Uiso 1 1 calc R . .
C36 C -0.0045(3) 0.34084(6) 0.71689(14) 0.0970(10) Uani 1 1 d . . .
H14 H -0.0183 0.3411 0.6656 0.145 Uiso 1 1 calc R . .
H15 H 0.0869 0.3528 0.7338 0.145 Uiso 1 1 calc R . .
H16 H -0.0843 0.3538 0.7346 0.145 Uiso 1 1 calc R . .
C37 C 0.0981(3) 0.25261(6) 0.91542(13) 0.0827(9) Uani 1 1 d . . .
H17 H 0.1647 0.2721 0.9324 0.124 Uiso 1 1 calc R . .
H18 H 0.1482 0.2292 0.9210 0.124 Uiso 1 1 calc R . .
H19 H 0.0156 0.2525 0.9424 0.124 Uiso 1 1 calc R . .
C38 C 0.3859(2) 0.15407(5) 0.68287(12) 0.0656(7) Uani 1 1 d . . .
C39 C 0.3062(6) 0.1781(2) 0.6265(3) 0.207(3) Uani 0.50 1 d P A 2
H20 H 0.2970 0.2027 0.6452 0.310 Uiso 0.50 1 calc PR A 2
H21 H 0.2100 0.1681 0.6122 0.310 Uiso 0.50 1 calc PR A 2
H22 H 0.3604 0.1791 0.5860 0.310 Uiso 0.50 1 calc PR A 2
C40 C 0.5137(6) 0.17542(17) 0.7255(4) 0.168(3) Uani 0.50 1 d P A 2
H23 H 0.5859 0.1817 0.6945 0.252 Uiso 0.50 1 calc PR A 2
H24 H 0.5583 0.1602 0.7640 0.252 Uiso 0.50 1 calc PR A 2
H25 H 0.4765 0.1977 0.7447 0.252 Uiso 0.50 1 calc PR A 2
C41 C 0.4572(5) 0.12094(12) 0.6565(3) 0.0979(16) Uani 0.50 1 d P A 2
H26 H 0.5303 0.1285 0.6269 0.147 Uiso 0.50 1 calc PR A 2
H27 H 0.3845 0.1059 0.6291 0.147 Uiso 0.50 1 calc PR A 2
H28 H 0.5034 0.1069 0.6964 0.147 Uiso 0.50 1 calc PR A 2
C42 C 0.3260(6) 0.13477(17) 0.6132(3) 0.128(2) Uani 0.50 1 d P A 1
H29 H 0.2322 0.1453 0.5953 0.193 Uiso 0.50 1 calc PR A 1
H30 H 0.3145 0.1088 0.6219 0.193 Uiso 0.50 1 calc PR A 1
H31 H 0.3936 0.1382 0.5785 0.193 Uiso 0.50 1 calc PR A 1
C43 C 0.3928(5) 0.19226(12) 0.6612(3) 0.115(2) Uani 0.50 1 d P A 1
H32 H 0.3247 0.1963 0.6190 0.172 Uiso 0.50 1 calc PR A 1
H33 H 0.4909 0.1979 0.6513 0.172 Uiso 0.50 1 calc PR A 1
H34 H 0.3675 0.2080 0.6990 0.172 Uiso 0.50 1 calc PR A 1
C44 C 0.5314(6) 0.14209(17) 0.7094(3) 0.112(2) Uani 0.50 1 d P A 1
H35 H 0.5979 0.1485 0.6756 0.167 Uiso 0.50 1 calc PR A 1
H36 H 0.5317 0.1157 0.7160 0.167 Uiso 0.50 1 calc PR A 1
H37 H 0.5622 0.1540 0.7543 0.167 Uiso 0.50 1 calc PR A 1
C45 C -0.4246(2) 0.23023(5) 0.94930(12) 0.0667(7) Uani 1 1 d . . .
C46 C -0.5292(3) 0.23445(9) 0.88209(15) 0.1504(13) Uani 1 1 d . . .
H38 H -0.5814 0.2116 0.8719 0.226 Uiso 1 1 calc R . .
H39 H -0.4749 0.2405 0.8431 0.226 Uiso 1 1 calc R . .
H40 H -0.5982 0.2539 0.8882 0.226 Uiso 1 1 calc R . .
C47 C -0.5145(3) 0.21932(7) 1.00544(13) 0.1039(9) Uani 1 1 d . . .
H41 H -0.5610 0.1959 0.9933 0.156 Uiso 1 1 calc R . .
H42 H -0.5886 0.2378 1.0096 0.156 Uiso 1 1 calc R . .
H43 H -0.4527 0.2171 1.0502 0.156 Uiso 1 1 calc R . .
C48 C -0.3543(3) 0.26631(7) 0.9665(2) 0.1845(16) Uani 1 1 d . . .
H44 H -0.4276 0.2855 0.9611 0.277 Uiso 1 1 calc R . .
H45 H -0.2819 0.2710 0.9347 0.277 Uiso 1 1 calc R . .
H46 H -0.3075 0.2660 1.0150 0.277 Uiso 1 1 calc R . .
C49 C 0.0312(2) 0.07586(5) 1.28030(11) 0.0642(7) Uani 1 1 d . . .
C50 C 0.0608(2) 0.09823(5) 1.22353(11) 0.0612(7) Uani 1 1 d . . .
C51 C 0.0144(2) 0.13491(5) 1.21823(11) 0.0648(7) Uani 1 1 d . . .
H47 H -0.0385 0.1446 1.2532 0.078 Uiso 1 1 calc R . .
C52 C 0.0438(2) 0.15706(5) 1.16371(11) 0.0578(7) Uani 1 1 d . . .
C53 C 0.1239(2) 0.14307(5) 1.11319(11) 0.0613(7) Uani 1 1 d . . .
H48 H 0.1442 0.1583 1.0757 0.074 Uiso 1 1 calc R . .
C54 C 0.1758(2) 0.10716(5) 1.11601(10) 0.0522(6) Uani 1 1 d . . .
C55 C 0.1421(2) 0.08429(5) 1.17036(11) 0.0557(6) Uani 1 1 d . . .
C56 C 0.1901(2) 0.04706(5) 1.17387(10) 0.0529(6) Uani 1 1 d . . .
C57 C 0.1499(2) 0.02423(5) 1.22827(10) 0.0549(6) Uani 1 1 d . . .
C58 C 0.1878(2) -0.01299(5) 1.22938(10) 0.0545(6) Uani 1 1 d . . .
C59 C 0.1408(2) -0.03525(6) 1.28215(10) 0.0612(7) Uani 1 1 d . . .
H49 H 0.1620 -0.0605 1.2817 0.073 Uiso 1 1 calc R . .
C60 C 0.0652(2) -0.02197(5) 1.33450(11) 0.0598(7) Uani 1 1 d . . .
C61 C 0.0357(2) 0.01490(6) 1.33488(11) 0.0658(7) Uani 1 1 d . . .
H50 H -0.0099 0.0246 1.3724 0.079 Uiso 1 1 calc R . .
C62 C 0.0704(2) 0.03850(6) 1.28207(11) 0.0616(7) Uani 1 1 d . . .
C63 C 0.2738(2) 0.03376(5) 1.12340(10) 0.0508(6) Uani 1 1 d . . .
C64 C 0.3157(2) 0.05715(5) 1.06990(10) 0.0502(6) Uani 1 1 d . . .
C65 C 0.2662(2) 0.09346(5) 1.06576(10) 0.0514(6) Uani 1 1 d . . .
C66 C 0.3096(2) 0.11574(5) 1.01198(10) 0.0547(6) Uani 1 1 d . . .
H51 H 0.2765 0.1401 1.0081 0.066 Uiso 1 1 calc R . .
C67 C 0.3975(2) 0.10316(5) 0.96565(11) 0.0555(6) Uani 1 1 d . . .
H52 H 0.4254 0.1191 0.9308 0.067 Uiso 1 1 calc R . .
C68 C 0.4488(2) 0.06652(5) 0.96846(10) 0.0515(6) Uani 1 1 d . . .
C69 C 0.4066(2) 0.04381(5) 1.02056(10) 0.0489(6) Uani 1 1 d . . .
C70 C 0.4544(2) 0.00660(5) 1.02414(10) 0.0495(6) Uani 1 1 d . . .
C71 C 0.4108(2) -0.01698(5) 1.07714(10) 0.0497(6) Uani 1 1 d . . .
C72 C 0.4569(2) -0.05357(5) 1.08084(10) 0.0524(6) Uani 1 1 d . . .
C73 C 0.4089(2) -0.07579(5) 1.13325(11) 0.0579(6) Uani 1 1 d . . .
H53 H 0.4385 -0.1005 1.1361 0.069 Uiso 1 1 calc R . .
C74 C 0.3228(2) -0.06329(5) 1.17941(11) 0.0565(6) Uani 1 1 d . . .
H54 H 0.2924 -0.0795 1.2132 0.068 Uiso 1 1 calc R . .
C75 C 0.2765(2) -0.02665(5) 1.17878(11) 0.0553(6) Uani 1 1 d . . .
C76 C 0.3207(2) -0.00351(5) 1.12629(10) 0.0503(6) Uani 1 1 d . . .
C77 C -0.0411(3) 0.09290(6) 1.33833(11) 0.0716(7) Uani 1 1 d . . .
C78 C -0.1892(3) 0.08974(6) 1.34055(12) 0.0790(8) Uani 1 1 d . . .
C79 C -0.2547(3) 0.10828(6) 1.39228(12) 0.0904(9) Uani 1 1 d . . .
H55 H -0.3558 0.1061 1.3935 0.109 Uiso 1 1 calc R . .
C80 C -0.1725(3) 0.12985(6) 1.44190(13) 0.0890(9) Uani 1 1 d . . .
C81 C -0.0264(3) 0.13263(6) 1.43929(12) 0.0940(10) Uani 1 1 d . . .
H56 H 0.0293 0.1474 1.4729 0.113 Uiso 1 1 calc R . .
C82 C 0.0431(3) 0.11455(6) 1.38917(12) 0.0811(8) Uani 1 1 d . . .
C83 C -0.2825(3) 0.06701(7) 1.28750(14) 0.1027(10) Uani 1 1 d . . .
H57 H -0.2655 0.0742 1.2401 0.154 Uiso 1 1 calc R . .
H58 H -0.3843 0.0708 1.2932 0.154 Uiso 1 1 calc R . .
H59 H -0.2581 0.0413 1.2948 0.154 Uiso 1 1 calc R . .
C84 C -0.2482(3) 0.15025(7) 1.49683(13) 0.1280(11) Uani 1 1 d . . .
H60 H -0.2465 0.1353 1.5391 0.192 Uiso 1 1 calc R . .
H61 H -0.3485 0.1552 1.4778 0.192 Uiso 1 1 calc R . .
H62 H -0.1980 0.1732 1.5086 0.192 Uiso 1 1 calc R . .
C85 C 0.2023(3) 0.11935(8) 1.38853(15) 0.1159(12) Uani 1 1 d . . .
H63 H 0.2196 0.1367 1.3518 0.174 Uiso 1 1 calc R . .
H64 H 0.2460 0.0959 1.3792 0.174 Uiso 1 1 calc R . .
H65 H 0.2453 0.1286 1.4341 0.174 Uiso 1 1 calc R . .
C86 C -0.0061(2) 0.19675(6) 1.16252(11) 0.0640(7) Uani 1 1 d . . .
C87 C 0.0274(3) 0.21690(6) 1.09637(12) 0.0836(8) Uani 1 1 d . . .
H66 H 0.1321 0.2178 1.0955 0.125 Uiso 1 1 calc R . .
H67 H -0.0108 0.2417 1.0967 0.125 Uiso 1 1 calc R . .
H68 H -0.0177 0.2041 1.0547 0.125 Uiso 1 1 calc R . .
C88 C -0.1699(2) 0.19836(6) 1.16543(14) 0.0876(9) Uani 1 1 d . . .
H69 H -0.2198 0.1849 1.1257 0.131 Uiso 1 1 calc R . .
H70 H -0.2018 0.2237 1.1632 0.131 Uiso 1 1 calc R . .
H71 H -0.1924 0.1874 1.2093 0.131 Uiso 1 1 calc R . .
C89 C 0.0720(3) 0.21542(6) 1.22710(12) 0.0835(9) Uani 1 1 d . . .
H72 H 0.0483 0.2031 1.2694 0.125 Uiso 1 1 calc R . .
H73 H 0.0414 0.2409 1.2280 0.125 Uiso 1 1 calc R . .
H74 H 0.1764 0.2143 1.2254 0.125 Uiso 1 1 calc R . .
C90 C 0.0222(2) -0.04646(6) 1.39251(11) 0.0621(7) Uani 1 1 d . . .
C91 C 0.0475(3) -0.08718(6) 1.37761(12) 0.0834(8) Uani 1 1 d . . .
H75 H 0.0134 -0.1020 1.4146 0.125 Uiso 1 1 calc R . .
H76 H 0.1508 -0.0915 1.3764 0.125 Uiso 1 1 calc R . .
H77 H -0.0057 -0.0938 1.3323 0.125 Uiso 1 1 calc R . .
C92 C -0.1373(2) -0.04204(6) 1.39996(12) 0.0823(9) Uani 1 1 d . . .
H78 H -0.1571 -0.0166 1.4106 0.123 Uiso 1 1 calc R . .
H79 H -0.1625 -0.0576 1.4380 0.123 Uiso 1 1 calc R . .
H80 H -0.1951 -0.0490 1.3560 0.123 Uiso 1 1 calc R . .
C93 C 0.1147(3) -0.03677(6) 1.46191(11) 0.0798(8) Uani 1 1 d . . .
H81 H 0.1048 -0.0108 1.4715 0.120 Uiso 1 1 calc R . .
H82 H 0.2161 -0.0424 1.4582 0.120 Uiso 1 1 calc R . .
H83 H 0.0820 -0.0510 1.5001 0.120 Uiso 1 1 calc R . .
C94 C 0.5141(6) 0.0166(2) 0.6334(4) 0.130(3) Uani 0.50 1 d P . .
C95 C 0.5241(6) 0.0010(2) 0.5888(4) 0.146(3) Uani 0.50 1 d P . .
C96 C 0.5125(7) 0.0313(3) 0.5934(8) 0.307(6) Uani 0.50 1 d P . .
C97 C 0.4703(6) 0.0401(3) 0.5189(5) 0.178(4) Uani 0.50 1 d P . .
C98 C 0.4657(5) 0.06724(11) 0.5096(3) 0.0788(16) Uani 0.50 1 d P . .
C99 C 0.4865(6) 0.0191(2) 0.4880(8) 0.259(6) Uani 0.50 1 d P . .
C100 C 0.4434(9) 0.0357(4) 0.4541(6) 0.258(5) Uani 0.50 1 d P . .
C101 C 0.4376(8) 0.0251(3) 0.3944(4) 0.160(4) Uani 0.50 1 d P . .

loop_
_atom_site_aniso_label
_atom_site_aniso_U_11
_atom_site_aniso_U_22
_atom_site_aniso_U_33
_atom_site_aniso_U_23
_atom_site_aniso_U_13
_atom_site_aniso_U_12
C1 0.0602(13) 0.0442(11) 0.0597(13) 0.0080(10) 0.0111(11) 0.0013(10)
C2 0.0595(12) 0.0436(11) 0.0641(13) 0.0024(10) 0.0188(11) -0.0044(10)
C3 0.0638(13) 0.0486(11) 0.0655(13) 0.0101(10) 0.0201(11) -0.0013(11)
C4 0.0565(12) 0.0519(11) 0.0546(12) 0.0054(10) 0.0179(10) -0.0027(10)
C5 0.0646(12) 0.0425(11) 0.0568(12) -0.0008(10) 0.0216(10) -0.0010(10)
C6 0.0549(12) 0.0421(10) 0.0487(12) -0.0007(9) 0.0102(10) -0.0050(10)
C7 0.0473(11) 0.0456(11) 0.0541(12) 0.0007(10) 0.0100(10) -0.0065(10)
C8 0.0516(12) 0.0465(11) 0.0502(12) 0.0015(10) 0.0107(10) -0.0061(10)
C9 0.0570(12) 0.0455(11) 0.0542(12) 0.0016(10) 0.0145(10) -0.0022(10)
C10 0.0539(12) 0.0454(11) 0.0506(12) 0.0008(10) 0.0117(10) -0.0020(10)
C11 0.0619(12) 0.0471(11) 0.0578(12) 0.0013(10) 0.0219(10) 0.0043(10)
C12 0.0660(13) 0.0463(11) 0.0594(13) 0.0046(10) 0.0219(11) 0.0053(11)
C13 0.0670(13) 0.0449(11) 0.0662(14) 0.0112(10) 0.0138(11) 0.0056(11)
C14 0.0558(12) 0.0410(10) 0.0595(13) 0.0016(10) 0.0156(10) 0.0000(10)
C15 0.0517(11) 0.0454(11) 0.0493(12) -0.0007(9) 0.0105(10) -0.0042(10)
C16 0.0504(11) 0.0449(10) 0.0421(11) -0.0018(9) 0.0099(9) -0.0052(9)
C17 0.0572(12) 0.0431(10) 0.0483(12) -0.0026(9) 0.0111(10) -0.0036(10)
C18 0.0650(12) 0.0507(11) 0.0494(12) -0.0023(10) 0.0182(10) -0.0057(11)
C19 0.0618(12) 0.0383(10) 0.0565(13) -0.0037(9) 0.0148(10) -0.0046(10)
C20 0.0530(12) 0.0473(11) 0.0458(11) 0.0000(9) 0.0107(10) -0.0040(10)
C21 0.0511(11) 0.0401(10) 0.0463(11) -0.0009(9) 0.0106(9) -0.0010(9)
C22 0.0461(11) 0.0392(10) 0.0515(12) -0.0023(9) 0.0089(9) -0.0013(10)
C23 0.0519(11) 0.0444(11) 0.0470(11) 0.0023(9) 0.0069(10) -0.0047(10)
C24 0.0495(11) 0.0433(10) 0.0480(11) -0.0035(9) 0.0093(10) -0.0047(10)
C25 0.0624(12) 0.0492(11) 0.0488(12) 0.0006(10) 0.0179(10) 0.0055(10)
C26 0.0685(13) 0.0403(11) 0.0553(12) -0.0016(10) 0.0202(10) 0.0018(10)
C27 0.0537(11) 0.0424(10) 0.0487(12) -0.0009(9) 0.0128(10) -0.0012(10)
C28 0.0511(11) 0.0417(10) 0.0485(12) -0.0009(9) 0.0092(10) -0.0019(10)
C29 0.0667(13) 0.0424(11) 0.0700(14) 0.0130(10) 0.0243(11) 0.0065(11)
C30 0.0612(12) 0.0551(12) 0.0681(14) 0.0080(11) 0.0239(11) 0.0068(11)
C31 0.0701(13) 0.0675(13) 0.0714(14) 0.0207(12) 0.0283(11) 0.0074(12)
C32 0.0649(13) 0.0491(12) 0.1042(17) 0.0221(12) 0.0290(13) 0.0035(11)
C33 0.0700(15) 0.0505(12) 0.0981(18) 0.0035(13) 0.0117(14) -0.0040(12)
C34 0.0620(13) 0.0523(12) 0.0793(15) 0.0067(12) 0.0180(12) 0.0018(11)
C35 0.0788(16) 0.0814(16) 0.0709(16) 0.0063(13) 0.0139(13) 0.0017(14)
C36 0.0983(19) 0.0580(14) 0.137(2) 0.0342(15) 0.0253(17) 0.0035(14)
C37 0.0921(18) 0.0672(15) 0.0882(19) 0.0005(14) 0.0086(15) -0.0011(14)
C38 0.0739(13) 0.0462(12) 0.0823(15) 0.0088(11) 0.0325(12) -0.0016(11)
C39 0.139(4) 0.315(7) 0.191(4) 0.195(4) 0.122(3) 0.080(5)
C40 0.129(4) 0.184(5) 0.213(6) -0.097(5) 0.114(4) -0.107(4)
C41 0.118(3) 0.073(3) 0.121(3) 0.005(3) 0.091(2) 0.004(3)
C42 0.153(4) 0.173(5) 0.071(3) -0.042(3) 0.058(3) -0.097(4)
C43 0.099(3) 0.064(3) 0.201(5) 0.053(3) 0.095(3) 0.022(3)
C44 0.083(4) 0.138(5) 0.119(4) 0.046(4) 0.033(3) 0.004(4)
C45 0.0736(14) 0.0591(13) 0.0717(14) 0.0116(11) 0.0265(12) 0.0204(12)
C46 0.133(2) 0.239(3) 0.087(2) 0.051(2) 0.0448(17) 0.100(2)
C47 0.1253(18) 0.0946(17) 0.1061(17) 0.0408(14) 0.0729(14) 0.0494(15)
C48 0.160(2) 0.0546(16) 0.365(5) -0.045(2) 0.140(3) 0.0044(18)
C49 0.0778(14) 0.0576(12) 0.0608(13) -0.0022(11) 0.0235(11) 0.0082(12)
C50 0.0730(14) 0.0561(12) 0.0581(13) -0.0059(11) 0.0226(11) 0.0006(11)
C51 0.0830(14) 0.0526(12) 0.0628(14) -0.0057(11) 0.0248(12) 0.0011(12)
C52 0.0605(13) 0.0541(12) 0.0613(13) -0.0041(11) 0.0169(11) 0.0042(11)
C53 0.0674(13) 0.0504(12) 0.0683(14) -0.0024(11) 0.0178(12) 0.0022(11)
C54 0.0570(12) 0.0441(11) 0.0560(13) -0.0038(10) 0.0091(11) -0.0025(10)
C55 0.0610(12) 0.0523(12) 0.0557(13) -0.0037(10) 0.0159(11) -0.0061(11)
C56 0.0559(12) 0.0501(11) 0.0530(12) 0.0008(10) 0.0078(10) 0.0007(11)
C57 0.0615(13) 0.0551(12) 0.0498(12) -0.0018(10) 0.0139(10) 0.0035(11)
C58 0.0584(12) 0.0582(12) 0.0480(12) -0.0019(10) 0.0105(10) -0.0003(11)
C59 0.0659(13) 0.0635(13) 0.0565(13) 0.0036(11) 0.0167(11) 0.0031(12)
C60 0.0673(13) 0.0601(12) 0.0552(13) 0.0042(11) 0.0205(11) -0.0008(11)
C61 0.0809(14) 0.0662(13) 0.0543(13) -0.0028(11) 0.0247(11) 0.0016(13)
C62 0.0732(14) 0.0647(13) 0.0493(13) -0.0006(11) 0.0174(11) 0.0037(12)
C63 0.0525(12) 0.0521(11) 0.0487(12) -0.0048(10) 0.0098(10) -0.0019(10)
C64 0.0515(12) 0.0504(11) 0.0492(12) -0.0050(10) 0.0081(10) -0.0026(10)
C65 0.0552(12) 0.0479(11) 0.0522(12) -0.0030(10) 0.0110(10) 0.0011(10)
C66 0.0538(12) 0.0536(12) 0.0576(13) -0.0006(10) 0.0108(11) 0.0012(10)
C67 0.0644(13) 0.0493(11) 0.0556(13) 0.0004(10) 0.0190(11) -0.0019(11)
C68 0.0532(12) 0.0495(11) 0.0524(12) 0.0019(10) 0.0092(10) -0.0025(10)
C69 0.0479(11) 0.0486(11) 0.0509(12) -0.0021(10) 0.0086(10) -0.0005(10)
C70 0.0519(11) 0.0461(11) 0.0516(12) 0.0009(9) 0.0105(9) -0.0039(10)
C71 0.0510(11) 0.0474(11) 0.0530(12) -0.0007(10) 0.0150(10) 0.0011(10)
C72 0.0524(12) 0.0528(12) 0.0530(12) 0.0032(10) 0.0099(10) 0.0017(10)
C73 0.0622(13) 0.0524(12) 0.0609(13) 0.0027(11) 0.0155(11) 0.0042(11)
C74 0.0630(13) 0.0533(12) 0.0564(12) 0.0001(10) 0.0201(10) -0.0028(11)
C75 0.0597(12) 0.0519(12) 0.0562(13) -0.0033(10) 0.0145(11) -0.0009(11)
C76 0.0536(12) 0.0486(11) 0.0499(12) -0.0005(10) 0.0114(10) -0.0007(10)
C77 0.1051(17) 0.0601(13) 0.0548(13) -0.0006(11) 0.0312(12) 0.0085(13)
C78 0.0939(16) 0.0776(15) 0.0725(15) -0.0065(13) 0.0378(13) 0.0187(14)
C79 0.1194(19) 0.0856(17) 0.0742(16) 0.0058(14) 0.0434(14) 0.0220(15)
C80 0.140(2) 0.0674(15) 0.0655(15) 0.0073(12) 0.0378(15) 0.0216(16)
C81 0.156(2) 0.0658(15) 0.0638(16) -0.0031(13) 0.0287(16) 0.0076(17)
C82 0.1131(19) 0.0765(15) 0.0570(14) -0.0027(13) 0.0231(14) 0.0076(15)
C83 0.114(2) 0.109(2) 0.0907(19) -0.0220(16) 0.0320(16) 0.0026(18)
C84 0.213(3) 0.1057(19) 0.0764(17) 0.0023(15) 0.0607(17) 0.072(2)
C85 0.118(2) 0.132(2) 0.099(2) -0.0264(19) 0.0191(19) -0.013(2)
C86 0.0695(13) 0.0552(12) 0.0717(14) -0.0038(11) 0.0256(11) 0.0029(11)
C87 0.1083(18) 0.0644(14) 0.0834(17) 0.0016(13) 0.0333(14) 0.0177(14)
C88 0.0792(16) 0.0686(15) 0.119(2) -0.0030(15) 0.0279(15) 0.0117(14)
C89 0.1078(18) 0.0675(14) 0.0788(17) -0.0128(13) 0.0258(15) 0.0026(14)
C90 0.0646(13) 0.0666(13) 0.0576(13) -0.0015(11) 0.0172(11) 0.0012(12)
C91 0.1118(18) 0.0696(15) 0.0740(16) 0.0152(13) 0.0331(14) 0.0037(15)
C92 0.0836(16) 0.0885(17) 0.0786(16) 0.0034(14) 0.0246(14) -0.0005(15)
C93 0.0825(16) 0.0954(17) 0.0637(15) 0.0071(14) 0.0177(13) -0.0019(15)
C94 0.073(4) 0.173(6) 0.137(6) -0.049(5) -0.020(4) -0.025(4)
C95 0.070(3) 0.156(6) 0.223(7) -0.019(6) 0.061(4) -0.052(4)
C96 0.025(3) 0.366(13) 0.537(16) -0.231(12) 0.067(6) -0.013(6)
C97 0.026(3) 0.308(10) 0.206(8) 0.017(8) 0.031(4) 0.030(5)
C98 0.077(3) 0.030(2) 0.141(4) -0.008(2) 0.063(3) 0.000(2)
C99 0.015(3) 0.201(9) 0.570(16) -0.142(12) 0.077(5) -0.002(5)
C100 0.108(6) 0.444(13) 0.206(9) 0.139(9) -0.037(6) -0.142(7)
C101 0.109(5) 0.245(8) 0.121(6) 0.053(6) -0.009(5) -0.070(6)

loop_
_atom_type_symbol
_atom_type_description
_atom_type_scat_dispersion_real
_atom_type_scat_dispersion_imag
_atom_type_scat_source
C C 0.0033 0.0016 'International Tables Vol C Tables 4.2.6.8 and 6.1.1.4'
H H 0.0000 0.0000 'International Tables Vol C Tables 4.2.6.8 and 6.1.1.4'

loop_
_geom_angle_atom_site_label_1
_geom_angle_atom_site_label_2
_geom_angle_atom_site_label_3
_geom_angle
_geom_angle_site_symmetry_1
_geom_angle_site_symmetry_3
C14 C1 C2 119.28(17) . .
C14 C1 C29 119.66(17) . .
C2 C1 C29 121.03(18) . .
C3 C2 C1 121.36(17) . .
C3 C2 C7 118.16(17) . .
C1 C2 C7 120.48(18) . .
C4 C3 C2 122.57(18) . .
C4 C3 H1 118.7 . .
C2 C3 H1 118.7 . .
C3 C4 C5 118.12(18) . .
C3 C4 C38 121.57(17) . .
C5 C4 C38 120.32(17) . .
C4 C5 C6 122.11(18) . .
C4 C5 H2 118.9 . .
C6 C5 H2 118.9 . .
C5 C6 C7 119.55(16) . .
C5 C6 C17 121.61(17) . .
C7 C6 C17 118.83(17) . .
C6 C7 C8 120.71(17) . .
C6 C7 C2 119.38(17) . .
C8 C7 C2 119.89(17) . .
C15 C8 C9 120.60(17) . .
C15 C8 C7 120.05(17) . .
C9 C8 C7 119.34(16) . .
C10 C9 C8 120.40(17) . .
C10 C9 C14 119.33(17) . .
C8 C9 C14 120.27(17) . .
C11 C10 C9 118.94(17) . .
C11 C10 C27 122.38(18) . .
C9 C10 C27 118.68(17) . .
C12 C11 C10 122.58(18) . .
C12 C11 H3 118.7 . .
C10 C11 H3 118.7 . .
C13 C12 C11 117.80(18) . .
C13 C12 C45 120.42(17) . .
C11 C12 C45 121.78(18) . .
C12 C13 C14 122.69(18) . .
C12 C13 H4 118.7 . .
C14 C13 H4 118.7 . .
C13 C14 C1 121.46(17) . .
C13 C14 C9 118.32(18) . .
C1 C14 C9 120.22(17) . .
C8 C15 C16 120.20(17) . .
C8 C15 C28 119.42(17) . .
C16 C15 C28 120.38(16) . .
C15 C16 C17 119.95(16) . .
C15 C16 C21 119.92(17) . .
C17 C16 C21 120.12(17) . .
C18 C17 C16 117.80(17) . .
C18 C17 C6 122.24(17) . .
C16 C17 C6 119.94(17) . .
C19 C18 C17 122.26(18) . .
C19 C18 H5 118.9 . .
C17 C18 H5 118.9 . .
C18 C19 C20 121.07(18) . .
C18 C19 H6 119.5 . .
C20 C19 H6 119.5 . .
C21 C20 C19 119.01(16) . .
C21 C20 C24 119.72(17) . 3_557
C19 C20 C24 121.25(17) . 3_557
C20 C21 C22 120.53(16) . .
C20 C21 C16 119.68(17) . .
C22 C21 C16 119.78(16) . .
C22 C22 C23 119.7(2) 3_557 .
C22 C22 C21 119.9(2) 3_557 .
C23 C22 C21 120.33(16) . .
C24 C23 C22 120.41(16) . .
C24 C23 C28 119.68(17) . .
C22 C23 C28 119.87(17) . .
C25 C24 C23 118.05(17) . .
C25 C24 C20 122.29(17) . 3_557
C23 C24 C20 119.66(17) . 3_557
C26 C25 C24 121.94(18) . .
C26 C25 H7 119.0 . .
C24 C25 H7 119.0 . .
C25 C26 C27 122.08(18) . .
C25 C26 H8 119.0 . .
C27 C26 H8 119.0 . .
C26 C27 C28 117.84(17) . .
C26 C27 C10 121.98(17) . .
C28 C27 C10 120.14(17) . .
C27 C28 C15 120.08(17) . .
C27 C28 C23 120.33(17) . .
C15 C28 C23 119.59(17) . .
C30 C29 C34 118.99(18) . .
C30 C29 C1 121.46(18) . .
C34 C29 C1 119.53(18) . .
C31 C30 C29 119.11(19) . .
C31 C30 C35 119.02(19) . .
C29 C30 C35 121.84(18) . .
C32 C31 C30 122.7(2) . .
C32 C31 H9 118.7 . .
C30 C31 H9 118.7 . .
C31 C32 C33 118.03(19) . .
C31 C32 C36 122.0(2) . .
C33 C32 C36 120.0(2) . .
C32 C33 C34 121.5(2) . .
C32 C33 H10 119.3 . .
C34 C33 H10 119.3 . .
C33 C34 C29 119.7(2) . .
C33 C34 C37 118.5(2) . .
C29 C34 C37 121.81(18) . .
C30 C35 H11 109.5 . .
C30 C35 H12 109.5 . .
H11 C35 H12 109.5 . .
C30 C35 H13 109.5 . .
H11 C35 H13 109.5 . .
H12 C35 H13 109.5 . .
C32 C36 H14 109.5 . .
C32 C36 H15 109.5 . .
H14 C36 H15 109.5 . .
C32 C36 H16 109.5 . .
H14 C36 H16 109.5 . .
H15 C36 H16 109.5 . .
C34 C37 H17 109.5 . .
C34 C37 H18 109.5 . .
H17 C37 H18 109.5 . .
C34 C37 H19 109.5 . .
H17 C37 H19 109.5 . .
H18 C37 H19 109.5 . .
C44 C38 C43 108.5(3) . .
C44 C38 C41 56.1(3) . .
C43 C38 C41 130.0(3) . .
C44 C38 C39 141.1(4) . .
C43 C38 C39 43.6(3) . .
C41 C38 C39 115.4(4) . .
C44 C38 C4 111.4(3) . .
C43 C38 C4 115.6(3) . .
C41 C38 C4 114.2(2) . .
C39 C38 C4 106.3(3) . .
C44 C38 C42 112.6(4) . .
C43 C38 C42 102.5(4) . .
C41 C38 C42 57.9(3) . .
C39 C38 C42 63.9(4) . .
C4 C38 C42 106.1(2) . .
C44 C38 C40 49.8(3) . .
C43 C38 C40 67.2(3) . .
C41 C38 C40 104.0(3) . .
C39 C38 C40 110.8(4) . .
C4 C38 C40 105.9(3) . .
C42 C38 C40 147.7(3) . .
C38 C39 H20 109.5 . .
C38 C39 H21 109.5 . .
H20 C39 H21 109.5 . .
C38 C39 H22 109.5 . .
H20 C39 H22 109.5 . .
H21 C39 H22 109.5 . .
C38 C40 H23 109.5 . .
C38 C40 H24 109.5 . .
H23 C40 H24 109.5 . .
C38 C40 H25 109.5 . .
H23 C40 H25 109.5 . .
H24 C40 H25 109.5 . .
C38 C41 H26 109.5 . .
C38 C41 H27 109.5 . .
H26 C41 H27 109.5 . .
C38 C41 H28 109.5 . .
H26 C41 H28 109.5 . .
H27 C41 H28 109.5 . .
C38 C42 H29 109.5 . .
C38 C42 H30 109.5 . .
C38 C42 H31 109.5 . .
C38 C43 H32 109.5 . .
C38 C43 H33 109.5 . .
C38 C43 H34 109.5 . .
C38 C44 H35 109.5 . .
C38 C44 H36 109.5 . .
C38 C44 H37 109.5 . .
C47 C45 C48 110.2(2) . .
C47 C45 C12 113.96(17) . .
C48 C45 C12 110.0(2) . .
C47 C45 C46 106.3(2) . .
C48 C45 C46 108.3(2) . .
C12 C45 C46 107.85(19) . .
C45 C46 H38 109.5 . .
C45 C46 H39 109.5 . .
H38 C46 H39 109.5 . .
C45 C46 H40 109.5 . .
H38 C46 H40 109.5 . .
H39 C46 H40 109.5 . .
C45 C47 H41 109.5 . .
C45 C47 H42 109.5 . .
H41 C47 H42 109.5 . .
C45 C47 H43 109.5 . .
H41 C47 H43 109.5 . .
H42 C47 H43 109.5 . .
C45 C48 H44 109.5 . .
C45 C48 H45 109.5 . .
H44 C48 H45 109.5 . .
C45 C48 H46 109.5 . .
H44 C48 H46 109.5 . .
H45 C48 H46 109.5 . .
C50 C49 C62 120.38(19) . .
C50 C49 C77 118.23(18) . .
C62 C49 C77 121.38(19) . .
C51 C50 C49 121.43(19) . .
C51 C50 C55 118.10(19) . .
C49 C50 C55 120.46(18) . .
C52 C51 C50 122.0(2) . .
C52 C51 H47 119.0 . .
C50 C51 H47 119.0 . .
C51 C52 C53 118.90(18) . .
C51 C52 C86 119.07(18) . .
C53 C52 C86 121.96(18) . .
C52 C53 C54 122.09(19) . .
C52 C53 H48 119.0 . .
C54 C53 H48 119.0 . .
C53 C54 C55 118.96(19) . .
C53 C54 C65 121.81(18) . .
C55 C54 C65 119.21(17) . .
C54 C55 C50 119.91(18) . .
C54 C55 C56 120.51(18) . .
C50 C55 C56 119.57(18) . .
C63 C56 C57 121.21(17) . .
C63 C56 C55 119.65(18) . .
C57 C56 C55 119.14(18) . .
C58 C57 C56 119.63(18) . .
C58 C57 C62 119.41(18) . .
C56 C57 C62 120.96(18) . .
C59 C58 C57 118.24(18) . .
C59 C58 C75 122.36(18) . .
C57 C58 C75 119.36(18) . .
C60 C59 C58 123.08(19) . .
C60 C59 H49 118.5 . .
C58 C59 H49 118.5 . .
C61 C60 C59 117.95(19) . .
C61 C60 C90 120.32(19) . .
C59 C60 C90 121.65(18) . .
C60 C61 C62 122.6(2) . .
C60 C61 H50 118.7 . .
C62 C61 H50 118.7 . .
C61 C62 C49 122.31(19) . .
C61 C62 C57 118.49(19) . .
C49 C62 C57 119.19(19) . .
C56 C63 C64 120.63(17) . .
C56 C63 C76 119.83(18) . .
C64 C63 C76 119.53(17) . .
C65 C64 C63 119.58(18) . .
C65 C64 C69 120.13(18) . .
C63 C64 C69 120.29(17) . .
C64 C65 C66 117.94(18) . .
C64 C65 C54 120.30(18) . .
C66 C65 C54 121.76(17) . .
C67 C66 C65 121.87(18) . .
C67 C66 H51 119.1 . .
C65 C66 H51 119.1 . .
C66 C67 C68 121.39(19) . .
C66 C67 H52 119.3 . .
C68 C67 H52 119.3 . .
C69 C68 C67 118.01(18) . .
C69 C68 C72 121.18(17) . 3_657
C67 C68 C72 120.81(18) . 3_657
C68 C69 C64 120.67(17) . .
C68 C69 C70 119.40(17) . .
C64 C69 C70 119.93(17) . .
C70 C70 C71 120.1(2) 3_657 .
C70 C70 C69 120.1(2) 3_657 .
C71 C70 C69 119.78(17) . .
C72 C71 C76 119.87(18) . .
C72 C71 C70 120.10(17) . .
C76 C71 C70 120.03(17) . .
C73 C72 C71 117.83(18) . .
C73 C72 C68 123.10(18) . 3_657
C71 C72 C68 119.07(18) . 3_657
C74 C73 C72 122.54(19) . .
C74 C73 H53 118.7 . .
C72 C73 H53 118.7 . .
C73 C74 C75 121.67(19) . .
C73 C74 H54 119.2 . .
C75 C74 H54 119.2 . .
C74 C75 C76 117.59(18) . .
C74 C75 C58 121.73(18) . .
C76 C75 C58 120.68(17) . .
C75 C76 C71 120.47(17) . .
C75 C76 C63 119.10(18) . .
C71 C76 C63 120.42(17) . .
C78 C77 C82 119.6(2) . .
C78 C77 C49 121.5(2) . .
C82 C77 C49 118.8(2) . .
C77 C78 C79 119.9(2) . .
C77 C78 C83 121.2(2) . .
C79 C78 C83 118.8(2) . .
C80 C79 C78 120.6(3) . .
C80 C79 H55 119.7 . .
C78 C79 H55 119.7 . .
C81 C80 C79 118.9(2) . .
C81 C80 C84 122.0(2) . .
C79 C80 C84 119.1(3) . .
C80 C81 C82 122.4(2) . .
C80 C81 H56 118.8 . .
C82 C81 H56 118.8 . .
C81 C82 C77 118.6(2) . .
C81 C82 C85 119.6(2) . .
C77 C82 C85 121.8(2) . .
C78 C83 H57 109.5 . .
C78 C83 H58 109.5 . .
H57 C83 H58 109.5 . .
C78 C83 H59 109.5 . .
H57 C83 H59 109.5 . .
H58 C83 H59 109.5 . .
C80 C84 H60 109.5 . .
C80 C84 H61 109.5 . .
H60 C84 H61 109.5 . .
C80 C84 H62 109.5 . .
H60 C84 H62 109.5 . .
H61 C84 H62 109.5 . .
C82 C85 H63 109.5 . .
C82 C85 H64 109.5 . .
H63 C85 H64 109.5 . .
C82 C85 H65 109.5 . .
H63 C85 H65 109.5 . .
H64 C85 H65 109.5 . .
C89 C86 C52 107.62(17) . .
C89 C86 C88 109.41(19) . .
C52 C86 C88 109.76(17) . .
C89 C86 C87 109.34(18) . .
C52 C86 C87 112.37(18) . .
C88 C86 C87 108.32(19) . .
C86 C87 H66 109.5 . .
C86 C87 H67 109.5 . .
H66 C87 H67 109.5 . .
C86 C87 H68 109.5 . .
H66 C87 H68 109.5 . .
H67 C87 H68 109.5 . .
C86 C88 H69 109.5 . .
C86 C88 H70 109.5 . .
H69 C88 H70 109.5 . .
C86 C88 H71 109.5 . .
H69 C88 H71 109.5 . .
H70 C88 H71 109.5 . .
C86 C89 H72 109.5 . .
C86 C89 H73 109.5 . .
H72 C89 H73 109.5 . .
C86 C89 H74 109.5 . .
H72 C89 H74 109.5 . .
H73 C89 H74 109.5 . .
C92 C90 C60 110.66(18) . .
C92 C90 C93 110.23(18) . .
C60 C90 C93 109.08(18) . .
C92 C90 C91 107.08(18) . .
C60 C90 C91 112.15(17) . .
C93 C90 C91 107.58(18) . .
C90 C91 H75 109.5 . .
C90 C91 H76 109.5 . .
H75 C91 H76 109.5 . .
C90 C91 H77 109.5 . .
H75 C91 H77 109.5 . .
H76 C91 H77 109.5 . .
C90 C92 H78 109.5 . .
C90 C92 H79 109.5 . .
H78 C92 H79 109.5 . .
C90 C92 H80 109.5 . .
H78 C92 H80 109.5 . .
H79 C92 H80 109.5 . .
C90 C93 H81 109.5 . .
C90 C93 H82 109.5 . .
H81 C93 H82 109.5 . .
C90 C93 H83 109.5 . .
H81 C93 H83 109.5 . .
H82 C93 H83 109.5 . .
C96 C94 C95 68.8(10) . .
C96 C94 C101 104.0(10) . 3_656
C95 C94 C101 36.4(6) . 3_656
C94 C95 C101 107.8(10) . 3_656
C94 C95 C96 51.1(9) . .
C101 C95 C96 154.8(12) 3_656 .
C94 C95 C100 155.5(9) . 3_656
C101 C95 C100 47.8(6) 3_656 3_656
C96 C95 C100 152.6(11) . 3_656
C94 C95 C99 169.2(8) . 3_656
C101 C95 C99 81.3(7) 3_656 3_656
C96 C95 C99 121.4(11) . 3_656
C100 C95 C99 33.6(5) 3_656 3_656
C94 C95 C97 96.7(7) . .
C101 C95 C97 155.2(9) 3_656 .
C96 C95 C97 47.0(9) . .
C100 C95 C97 107.8(7) 3_656 .
C99 C95 C97 74.7(6) 3_656 .
C94 C95 C99 125.3(8) . .
C101 C95 C99 126.8(8) 3_656 .
C96 C95 C99 75.2(9) . .
C100 C95 C99 79.2(6) 3_656 .
C99 C95 C99 46.3(5) 3_656 .
C97 C95 C99 28.6(4) . .
C94 C96 C95 60.1(10) . .
C94 C96 C97 153.9(13) . .
C95 C96 C97 99.1(11) . .
C99 C97 C98 131.7(13) . .
C99 C97 C100 48.2(10) . .
C98 C97 C100 87.3(9) . .
C99 C97 C96 111.5(12) . .
C98 C97 C96 112.8(10) . .
C100 C97 C96 159.5(12) . .
C99 C97 C95 78.4(10) . .
C98 C97 C95 146.2(8) . .
C100 C97 C95 125.7(10) . .
C96 C97 C95 33.9(6) . .
C97 C98 C100 52.6(7) . .
C97 C98 C99 23.9(7) . .
C100 C98 C99 31.1(6) . .
C100 C99 C97 80.1(11) . .
C100 C99 C99 149.7(17) . 3_656
C97 C99 C99 125.3(19) . 3_656
C100 C99 C95 72.4(13) . 3_656
C97 C99 C95 152.5(12) . 3_656
C99 C99 C95 81.0(9) 3_656 3_656
C100 C99 C101 37.3(11) . .
C97 C99 C101 117.3(10) . .
C99 C99 C101 115.8(12) 3_656 .
C95 C99 C101 35.3(5) 3_656 .
C100 C99 C98 59.0(9) . .
C97 C99 C98 24.4(7) . .
C99 C99 C98 149.1(15) 3_656 .
C95 C99 C98 129.9(9) 3_656 .
C101 C99 C98 95.0(6) . .
C100 C99 C95 151.1(12) . .
C97 C99 C95 73.0(11) . .
C99 C99 C95 52.7(9) 3_656 .
C95 C99 C95 133.7(5) 3_656 .
C101 C99 C95 167.3(6) . .
C98 C99 C95 96.4(7) . .
C99 C100 C101 114.4(15) . .
C99 C100 C97 51.7(10) . .
C101 C100 C97 165.7(13) . .
C99 C100 C98 89.9(11) . .
C101 C100 C98 150.5(11) . .
C97 C100 C98 40.1(6) . .
C99 C100 C95 73.9(12) . 3_656
C101 C100 C95 40.7(7) . 3_656
C97 C100 C95 125.6(10) . 3_656
C98 C100 C95 159.5(7) . 3_656
C95 C101 C100 91.6(9) 3_656 .
C95 C101 C94 35.7(6) 3_656 3_656
C100 C101 C94 127.3(9) . 3_656
C95 C101 C99 63.4(6) 3_656 .
C100 C101 C99 28.4(7) . .
C94 C101 C99 99.0(6) 3_656 .

loop_
_geom_bond_atom_site_label_1
_geom_bond_atom_site_label_2
_geom_bond_distance
_geom_bond_site_symmetry_2
C1 C14 1.425(3) .
C1 C2 1.425(3) .
C1 C29 1.492(3) .
C2 C3 1.420(3) .
C2 C7 1.433(3) .
C3 C4 1.386(3) .
C3 H1 0.9500 .
C4 C5 1.400(3) .
C4 C38 1.540(3) .
C5 C6 1.403(3) .
C5 H2 0.9500 .
C6 C7 1.414(3) .
C6 C17 1.455(2) .
C7 C8 1.429(3) .
C8 C15 1.417(3) .
C8 C9 1.427(3) .
C9 C10 1.419(3) .
C9 C14 1.432(3) .
C10 C11 1.405(3) .
C10 C27 1.453(3) .
C11 C12 1.393(3) .
C11 H3 0.9500 .
C12 C13 1.392(3) .
C12 C45 1.530(3) .
C13 C14 1.410(3) .
C13 H4 0.9500 .
C15 C16 1.422(3) .
C15 C28 1.436(3) .
C16 C17 1.424(3) .
C16 C21 1.440(2) .
C17 C18 1.412(3) .
C18 C19 1.369(2) .
C18 H5 0.9500 .
C19 C20 1.414(3) .
C19 H6 0.9500 .
C20 C21 1.410(3) .
C20 C24 1.441(2) 3_557
C21 C22 1.429(3) .
C22 C22 1.419(3) 3_557
C22 C23 1.429(3) .
C23 C24 1.417(3) .
C23 C28 1.438(3) .
C24 C25 1.413(3) .
C24 C20 1.441(2) 3_557
C25 C26 1.359(3) .
C25 H7 0.9500 .
C26 C27 1.409(3) .
C26 H8 0.9500 .
C27 C28 1.415(3) .
C29 C30 1.399(3) .
C29 C34 1.412(3) .
C30 C31 1.395(3) .
C30 C35 1.513(3) .
C31 C32 1.374(3) .
C31 H9 0.9500 .
C32 C33 1.389(3) .
C32 C36 1.524(3) .
C33 C34 1.393(3) .
C33 H10 0.9500 .
C34 C37 1.514(3) .
C35 H11 0.9800 .
C35 H12 0.9800 .
C35 H13 0.9800 .
C36 H14 0.9800 .
C36 H15 0.9800 .
C36 H16 0.9800 .
C37 H17 0.9800 .
C37 H18 0.9800 .
C37 H19 0.9800 .
C38 C44 1.460(6) .
C38 C43 1.470(5) .
C38 C41 1.506(5) .
C38 C39 1.522(6) .
C38 C42 1.560(5) .
C38 C40 1.574(6) .
C39 H20 0.9800 .
C39 H21 0.9800 .
C39 H22 0.9800 .
C40 H23 0.9800 .
C40 H24 0.9800 .
C40 H25 0.9800 .
C41 H26 0.9800 .
C41 H27 0.9800 .
C41 H28 0.9800 .
C42 H29 0.9800 .
C42 H30 0.9800 .
C42 H31 0.9800 .
C43 H32 0.9800 .
C43 H33 0.9800 .
C43 H34 0.9800 .
C44 H35 0.9800 .
C44 H36 0.9800 .
C44 H37 0.9800 .
C45 C47 1.500(3) .
C45 C48 1.501(3) .
C45 C46 1.530(3) .
C46 H38 0.9800 .
C46 H39 0.9800 .
C46 H40 0.9800 .
C47 H41 0.9800 .
C47 H42 0.9800 .
C47 H43 0.9800 .
C48 H44 0.9800 .
C48 H45 0.9800 .
C48 H46 0.9800 .
C49 C50 1.421(3) .
C49 C62 1.423(3) .
C49 C77 1.509(3) .
C50 C51 1.418(3) .
C50 C55 1.440(3) .
C51 C52 1.382(3) .
C51 H47 0.9500 .
C52 C53 1.394(3) .
C52 C86 1.533(3) .
C53 C54 1.407(3) .
C53 H48 0.9500 .
C54 C55 1.407(3) .
C54 C65 1.448(3) .
C55 C56 1.441(3) .
C56 C63 1.406(3) .
C56 C57 1.427(3) .
C57 C58 1.415(3) .
C57 C62 1.443(3) .
C58 C59 1.415(3) .
C58 C75 1.442(3) .
C59 C60 1.386(3) .
C59 H49 0.9500 .
C60 C61 1.385(3) .
C60 C90 1.526(3) .
C61 C62 1.404(3) .
C61 H50 0.9500 .
C63 C64 1.432(3) .
C63 C76 1.439(3) .
C64 C65 1.414(3) .
C64 C69 1.434(3) .
C65 C66 1.417(3) .
C66 C67 1.363(3) .
C66 H51 0.9500 .
C67 C68 1.430(3) .
C67 H52 0.9500 .
C68 C69 1.397(3) .
C68 C72 1.450(3) 3_657
C69 C70 1.440(3) .
C70 C70 1.419(4) 3_657
C70 C71 1.435(3) .
C71 C72 1.413(3) .
C71 C76 1.428(3) .
C72 C73 1.413(3) .
C72 C68 1.450(3) 3_657
C73 C74 1.348(3) .
C73 H53 0.9500 .
C74 C75 1.416(3) .
C74 H54 0.9500 .
C75 C76 1.420(3) .
C77 C78 1.393(3) .
C77 C82 1.422(3) .
C78 C79 1.406(3) .
C78 C83 1.511(3) .
C79 C80 1.398(3) .
C79 H55 0.9500 .
C80 C81 1.374(4) .
C80 C84 1.537(3) .
C81 C82 1.394(3) .
C81 H56 0.9500 .
C82 C85 1.497(4) .
C83 H57 0.9800 .
C83 H58 0.9800 .
C83 H59 0.9800 .
C84 H60 0.9800 .
C84 H61 0.9800 .
C84 H62 0.9800 .
C85 H63 0.9800 .
C85 H64 0.9800 .
C85 H65 0.9800 .
C86 C89 1.526(3) .
C86 C88 1.537(3) .
C86 C87 1.537(3) .
C87 H66 0.9800 .
C87 H67 0.9800 .
C87 H68 0.9800 .
C88 H69 0.9800 .
C88 H70 0.9800 .
C88 H71 0.9800 .
C89 H72 0.9800 .
C89 H73 0.9800 .
C89 H74 0.9800 .
C90 C92 1.522(3) .
C90 C93 1.541(3) .
C90 C91 1.550(3) .
C91 H75 0.9800 .
C91 H76 0.9800 .
C91 H77 0.9800 .
C92 H78 0.9800 .
C92 H79 0.9800 .
C92 H80 0.9800 .
C93 H81 0.9800 .
C93 H82 0.9800 .
C93 H83 0.9800 .
C94 C96 0.939(17) .
C94 C95 1.046(10) .
C94 C101 1.705(12) 3_656
C95 C101 1.063(11) 3_656
C95 C96 1.125(14) .
C95 C100 1.630(15) 3_656
C95 C99 1.643(15) 3_656
C95 C97 1.992(12) .
C95 C99 2.040(16) .
C96 C97 1.476(17) .
C97 C99 0.997(13) .
C97 C98 1.015(11) .
C97 C100 1.252(13) .
C98 C100 1.574(13) .
C98 C99 1.836(9) .
C99 C100 0.947(16) .
C99 C99 1.493(18) 3_656
C99 C95 1.643(15) 3_656
C99 C101 1.817(16) .
C100 C101 1.208(14) .
C100 C95 1.630(15) 3_656
C101 C95 1.063(11) 3_656
C101 C94 1.705(12) 3_656
